data_7154463
loop_
_publ_author_name
'Duda, Blazej'
'Lentz, Dieter'

_publ_section_title
;
 Simultaneous introduction of trifluoromethyl and
 \l(6)-pentafluorosulfanyl substituents using F5S-C[triple bond, length as
 m-dash]C-CF3 as a dienophile.
;
_journal_issue 20
_journal_name_full 'Organic &amp; biomolecular chemistry'
_journal_page_first 5625
_journal_page_last 5628
_journal_paper_doi 10.1039/c5ob00610d
_journal_volume 13
_journal_year 2015
_chemical_formula_sum 'C21 H16 F8 S'
_chemical_formula_weight 452.40
_chemical_name_systematic
;
 ?
;
_space_group_crystal_system monoclinic
_space_group_IT_number 15
_space_group_name_Hall '-C 2yc'
_space_group_name_H-M_alt 'C 1 2/c 1'
_symmetry_space_group_name_Hall '-C 2yc'
_symmetry_space_group_name_H-M 'C 1 2/c 1'
_atom_sites_solution_hydrogens geom
_audit_creation_method SHELXL-2012
_audit_update_record
;
2014-08-20 deposited with the CCDC.
2015-04-15 downloaded from the CCDC.
;
_cell_angle_alpha 90
_cell_angle_beta 106.652(7)
_cell_angle_gamma 90
_cell_formula_units_Z 8
_cell_length_a 16.519(6)
_cell_length_b 12.951(5)
_cell_length_c 17.522(6)
_cell_measurement_reflns_used 979
_cell_measurement_temperature 138(2)
_cell_measurement_theta_max 30.5
_cell_measurement_theta_min 2.9
_cell_volume 3591(2)
_computing_cell_refinement 'SAINT (Bruker-AXS)'
_computing_data_collection 'SMART (Bruker-AXS)'
_computing_data_reduction 'SAINT (Bruker-AXS)'
_computing_structure_refinement 'SHELXL-2012 (Sheldrick, 2012)'
_computing_structure_solution 'SHELXS-2012 (Sheldrick, 2012)'
_diffrn_ambient_temperature 138(2)
_diffrn_measured_fraction_theta_full 1.000
_diffrn_measured_fraction_theta_max 0.993
_diffrn_measurement_device_type 'Bruker-AXS SMART CCD'
_diffrn_radiation_type MoK\a
_diffrn_radiation_wavelength 0.71073
_diffrn_reflns_av_R_equivalents 0.0328
_diffrn_reflns_av_unetI/netI 0.0241
_diffrn_reflns_laue_measured_fraction_full 1.000
_diffrn_reflns_laue_measured_fraction_max 0.993
_diffrn_reflns_limit_h_max 23
_diffrn_reflns_limit_h_min -23
_diffrn_reflns_limit_k_max 18
_diffrn_reflns_limit_k_min -18
_diffrn_reflns_limit_l_max 24
_diffrn_reflns_limit_l_min -24
_diffrn_reflns_number 28650
_diffrn_reflns_point_group_measured_fraction_full 1.000
_diffrn_reflns_point_group_measured_fraction_max 0.993
_diffrn_reflns_theta_full 25.242
_diffrn_reflns_theta_max 30.586
_diffrn_reflns_theta_min 2.032
_diffrn_source 'sealed tube'
_exptl_absorpt_coefficient_mu 0.266
_exptl_absorpt_correction_T_max 0.746
_exptl_absorpt_correction_T_min 0.579
_exptl_absorpt_correction_type multi-scan
_exptl_absorpt_process_details 'SADABS (Bruker-AXS)'
_exptl_crystal_colour 'pale yellow'
_exptl_crystal_density_diffrn 1.673
_exptl_crystal_description prism
_exptl_crystal_F_000 1840
_exptl_crystal_size_max 0.650
_exptl_crystal_size_mid 0.550
_exptl_crystal_size_min 0.440
_refine_diff_density_max 0.582
_refine_diff_density_min -0.674
_refine_diff_density_rms 0.091
_refine_ls_extinction_method none
_refine_ls_goodness_of_fit_ref 1.099
_refine_ls_hydrogen_treatment constr
_refine_ls_matrix_type full
_refine_ls_number_parameters 275
_refine_ls_number_reflns 5477
_refine_ls_number_restraints 0
_refine_ls_restrained_S_all 1.099
_refine_ls_R_factor_all 0.0636
_refine_ls_R_factor_gt 0.0468
_refine_ls_shift/su_max 0.002
_refine_ls_shift/su_mean 0.000
_refine_ls_structure_factor_coef Fsqd
_refine_ls_weighting_details
;
 w=1/[\s^2^(Fo^2^)+(0.0757P)^2^+3.5647P]
 where P=(Fo^2^+2Fc^2^)/3
;
_refine_ls_weighting_scheme calc
_refine_ls_wR_factor_gt 0.1230
_refine_ls_wR_factor_ref 0.1411
_reflns_Friedel_coverage 0.000
_reflns_number_gt 4294
_reflns_number_total 5477
_reflns_threshold_expression 'I > 2\s(I)'
_cod_data_source_file c5ob00610d2.cif
_cod_data_source_block shelx
_cod_depositor_comments 'Adding full bibliography for 7154462--7154463.cif.'
_cod_database_code 7154463
_shelx_space_group_comment
;
The symmetry employed for this shelxl refinement is uniquely defined
by the following loop, which should always be used as a source of
symmetry information in preference to the above space-group names.
They are only intended as comments.
;
_shelx_estimated_absorpt_t_min 0.846
_shelx_estimated_absorpt_t_max 0.892
_shelxl_version_number 2012-9

loop_
_space_group_symop_operation_xyz
'x, y, z'
'-x, y, -z+1/2'
'x+1/2, y+1/2, z'
'-x+1/2, y+1/2, -z+1/2'
'-x, -y, -z'
'x, -y, z-1/2'
'-x+1/2, -y+1/2, -z'
'x+1/2, -y+1/2, z-1/2'

loop_
_atom_site_label
_atom_site_type_symbol
_atom_site_fract_x
_atom_site_fract_y
_atom_site_fract_z
_atom_site_U_iso_or_equiv
_atom_site_adp_type
_atom_site_occupancy
_atom_site_site_symmetry_order
_atom_site_calc_flag
_atom_site_refinement_flags_posn
_atom_site_refinement_flags_adp
S1 S 0.15031(3) 1.12756(3) 0.35140(3) 0.03048(12) Uani 1 1 d . .
F1 F 0.18984(8) 1.18109(8) 0.43472(7) 0.0359(3) Uani 1 1 d . .
F6 F 0.07291(8) 1.15537(8) 0.49257(7) 0.0356(3) Uani 1 1 d . .
F2 F 0.05800(8) 1.15813(9) 0.35187(7) 0.0393(3) Uani 1 1 d . .
F3 F 0.11227(9) 1.08538(9) 0.26388(7) 0.0395(3) Uani 1 1 d . .
F8 F 0.07293(7) 1.03807(8) 0.57543(6) 0.0315(2) Uani 1 1 d . .
F4 F 0.24313(8) 1.10696(8) 0.34599(8) 0.0385(3) Uani 1 1 d . .
F5 F 0.15632(11) 1.23752(9) 0.31219(9) 0.0545(4) Uani 1 1 d . .
F7 F 0.19076(7) 1.11052(8) 0.57680(7) 0.0328(2) Uani 1 1 d . .
C1 C 0.14368(10) 0.99983(11) 0.39614(9) 0.0203(3) Uani 1 1 d . .
C5 C 0.12406(9) 0.69045(11) 0.47297(9) 0.0195(3) Uani 1 1 d . .
C18 C 0.16297(11) 0.87240(13) 0.59710(10) 0.0251(3) Uani 1 1 d . .
H18A H 0.1122 0.8705 0.6153 0.038 Uiso 1 1 calc R U
H18B H 0.1995 0.9293 0.6235 0.038 Uiso 1 1 calc R U
H18C H 0.1936 0.8070 0.6103 0.038 Uiso 1 1 calc R U
C21 C 0.19619(11) 0.90938(12) 0.28513(10) 0.0251(3) Uani 1 1 d . .
H21A H 0.2151 0.8389 0.2791 0.038 Uiso 1 1 calc R U
H21B H 0.2450 0.9560 0.2987 0.038 Uiso 1 1 calc R U
H21C H 0.1560 0.9318 0.2351 0.038 Uiso 1 1 calc R U
C15 C 0.13270(9) 0.81598(11) 0.37788(9) 0.0179(3) Uani 1 1 d . .
C17 C 0.11781(11) 1.07446(13) 0.52813(10) 0.0261(3) Uani 1 1 d . .
C8 C 0.12380(11) 0.47211(12) 0.45725(11) 0.0280(3) Uani 1 1 d . .
H8 H 0.1293 0.3992 0.4557 0.034 Uiso 1 1 calc R U
C3 C 0.13780(10) 0.88858(11) 0.50776(9) 0.0199(3) Uani 1 1 d . .
C9 C 0.12736(10) 0.53335(11) 0.39142(10) 0.0237(3) Uani 1 1 d . .
C20 C 0.08748(11) 0.73939(13) 0.18803(10) 0.0258(3) Uani 1 1 d . .
H20A H 0.0601 0.8033 0.1977 0.039 Uiso 1 1 calc R U
H20B H 0.0481 0.6999 0.1456 0.039 Uiso 1 1 calc R U
H20C H 0.1380 0.7563 0.1719 0.039 Uiso 1 1 calc R U
C19 C 0.07674(12) 0.66453(13) 0.60070(10) 0.0279(3) Uani 1 1 d . .
H19A H 0.1254 0.6784 0.6469 0.042 Uiso 1 1 calc R U
H19B H 0.0415 0.6107 0.6142 0.042 Uiso 1 1 calc R U
H19C H 0.0434 0.7278 0.5856 0.042 Uiso 1 1 calc R U
C4 C 0.12800(9) 0.80303(11) 0.45726(9) 0.0183(3) Uani 1 1 d . .
C12 C 0.11224(10) 0.67595(11) 0.26315(9) 0.0210(3) Uani 1 1 d . .
C11 C 0.11346(11) 0.56641(12) 0.25325(10) 0.0266(3) Uani 1 1 d . .
H11 H 0.1074 0.5401 0.2013 0.032 Uiso 1 1 calc R U
C14 C 0.13003(10) 0.64068(11) 0.40244(9) 0.0198(3) Uani 1 1 d . .
C16 C 0.15349(9) 0.91164(11) 0.35109(9) 0.0189(3) Uani 1 1 d . .
C10 C 0.12287(12) 0.49735(12) 0.31415(11) 0.0280(3) Uani 1 1 d . .
H10 H 0.1264 0.4255 0.3046 0.034 Uiso 1 1 calc R U
C6 C 0.10738(10) 0.62878(12) 0.53203(10) 0.0229(3) Uani 1 1 d . .
C13 C 0.12805(10) 0.71254(11) 0.34054(9) 0.0189(3) Uani 1 1 d . .
C7 C 0.11229(11) 0.51934(13) 0.52298(11) 0.0275(3) Uani 1 1 d . .
H7 H 0.1072 0.4768 0.5655 0.033 Uiso 1 1 calc R U
C2 C 0.13266(10) 0.98831(11) 0.47304(9) 0.0202(3) Uani 1 1 d . .

loop_
_atom_site_aniso_label
_atom_site_aniso_U_11
_atom_site_aniso_U_22
_atom_site_aniso_U_33
_atom_site_aniso_U_23
_atom_site_aniso_U_13
_atom_site_aniso_U_12
S1 0.0475(3) 0.01417(17) 0.0327(2) 0.00369(14) 0.01610(19) 0.00640(15)
F1 0.0502(7) 0.0161(4) 0.0430(6) -0.0063(4) 0.0160(5) -0.0030(4)
F6 0.0454(7) 0.0245(5) 0.0380(6) -0.0031(4) 0.0137(5) 0.0145(5)
F2 0.0497(7) 0.0293(5) 0.0368(6) 0.0015(4) 0.0092(5) 0.0210(5)
F3 0.0655(8) 0.0266(5) 0.0272(5) 0.0070(4) 0.0147(5) 0.0167(5)
F8 0.0366(6) 0.0297(5) 0.0323(5) -0.0078(4) 0.0165(4) 0.0029(4)
F4 0.0506(7) 0.0188(4) 0.0557(7) 0.0009(5) 0.0305(6) -0.0043(4)
F5 0.1008(12) 0.0153(5) 0.0567(8) 0.0117(5) 0.0376(8) 0.0114(6)
F7 0.0361(6) 0.0265(5) 0.0334(6) -0.0125(4) 0.0062(4) -0.0036(4)
C1 0.0227(7) 0.0140(6) 0.0245(7) 0.0003(5) 0.0071(5) 0.0018(5)
C5 0.0204(7) 0.0166(6) 0.0218(7) 0.0019(5) 0.0067(5) 0.0019(5)
C18 0.0279(8) 0.0266(7) 0.0204(7) -0.0015(6) 0.0062(6) -0.0012(6)
C21 0.0357(9) 0.0173(6) 0.0275(8) 0.0003(5) 0.0172(7) -0.0011(6)
C15 0.0208(7) 0.0134(6) 0.0199(6) -0.0002(5) 0.0065(5) 0.0013(5)
C17 0.0291(8) 0.0219(7) 0.0267(8) -0.0070(6) 0.0070(6) 0.0035(6)
C8 0.0347(9) 0.0150(6) 0.0362(9) 0.0059(6) 0.0134(7) 0.0034(6)
C3 0.0192(7) 0.0189(6) 0.0214(7) -0.0019(5) 0.0057(5) 0.0013(5)
C9 0.0270(8) 0.0151(6) 0.0304(8) 0.0019(5) 0.0105(6) 0.0023(5)
C20 0.0319(8) 0.0245(7) 0.0213(7) -0.0005(6) 0.0078(6) 0.0001(6)
C19 0.0351(9) 0.0247(7) 0.0274(8) 0.0059(6) 0.0146(7) 0.0034(6)
C4 0.0192(6) 0.0157(6) 0.0203(6) 0.0003(5) 0.0059(5) 0.0018(5)
C12 0.0238(7) 0.0170(6) 0.0237(7) -0.0013(5) 0.0091(6) -0.0001(5)
C11 0.0350(9) 0.0187(7) 0.0285(8) -0.0064(6) 0.0130(7) -0.0012(6)
C14 0.0222(7) 0.0144(6) 0.0237(7) 0.0010(5) 0.0080(5) 0.0011(5)
C16 0.0222(7) 0.0141(6) 0.0205(7) 0.0005(5) 0.0064(5) 0.0019(5)
C10 0.0365(9) 0.0146(6) 0.0353(9) -0.0035(6) 0.0142(7) 0.0002(6)
C6 0.0249(7) 0.0200(7) 0.0245(7) 0.0047(5) 0.0084(6) 0.0030(5)
C13 0.0225(7) 0.0132(5) 0.0229(7) -0.0004(5) 0.0095(5) 0.0011(5)
C7 0.0339(9) 0.0202(7) 0.0302(8) 0.0086(6) 0.0119(7) 0.0038(6)
C2 0.0209(7) 0.0163(6) 0.0227(7) -0.0038(5) 0.0051(5) 0.0020(5)

loop_
_atom_type_symbol
_atom_type_description
_atom_type_scat_dispersion_real
_atom_type_scat_dispersion_imag
_atom_type_scat_source
C C 0.0033 0.0016 'International Tables Vol C Tables 4.2.6.8 and 6.1.1.4'
H H 0.0000 0.0000 'International Tables Vol C Tables 4.2.6.8 and 6.1.1.4'
F F 0.0171 0.0103 'International Tables Vol C Tables 4.2.6.8 and 6.1.1.4'
S S 0.1246 0.1234 'International Tables Vol C Tables 4.2.6.8 and 6.1.1.4'

loop_
_geom_angle_atom_site_label_1
_geom_angle_atom_site_label_2
_geom_angle_atom_site_label_3
_geom_angle
F2 S1 F1 91.68(7)
F2 S1 F3 88.60(7)
F1 S1 F3 173.86(6)
F2 S1 F4 174.32(7)
F1 S1 F4 88.76(7)
F3 S1 F4 90.36(7)
F2 S1 F5 87.58(8)
F1 S1 F5 86.91(8)
F3 S1 F5 86.97(8)
F4 S1 F5 86.78(8)
F2 S1 C1 92.73(7)
F1 S1 C1 93.43(7)
F3 S1 C1 92.68(7)
F4 S1 C1 92.90(7)
F5 S1 C1 179.53(8)
C2 C1 C16 120.56(13)
C2 C1 S1 122.46(11)
C16 C1 S1 116.94(11)
C6 C5 C14 117.55(14)
C6 C5 C4 136.55(14)
C14 C5 C4 105.41(12)
C3 C18 H18A 109.5
C3 C18 H18B 109.5
H18A C18 H18B 109.5
C3 C18 H18C 109.5
H18A C18 H18C 109.5
H18B C18 H18C 109.5
C16 C21 H21A 109.5
C16 C21 H21B 109.5
H21A C21 H21B 109.5
C16 C21 H21C 109.5
H21A C21 H21C 109.5
H21B C21 H21C 109.5
C16 C15 C4 121.20(13)
C16 C15 C13 129.58(13)
C4 C15 C13 108.29(12)
F6 C17 F7 107.53(14)
F6 C17 F8 103.45(14)
F7 C17 F8 106.42(14)
F6 C17 C2 116.38(14)
F7 C17 C2 111.98(13)
F8 C17 C2 110.31(13)
C7 C8 C9 119.02(15)
C7 C8 H8 120.5
C9 C8 H8 120.5
C4 C3 C2 117.90(14)
C4 C3 C18 119.48(14)
C2 C3 C18 122.26(13)
C14 C9 C10 116.73(14)
C14 C9 C8 116.77(15)
C10 C9 C8 126.37(15)
C12 C20 H20A 109.5
C12 C20 H20B 109.5
H20A C20 H20B 109.5
C12 C20 H20C 109.5
H20A C20 H20C 109.5
H20B C20 H20C 109.5
C6 C19 H19A 109.5
C6 C19 H19B 109.5
H19A C19 H19B 109.5
C6 C19 H19C 109.5
H19A C19 H19C 109.5
H19B C19 H19C 109.5
C3 C4 C15 119.71(13)
C3 C4 C5 131.48(14)
C15 C4 C5 108.26(12)
C13 C12 C11 116.85(14)
C13 C12 C20 126.54(13)
C11 C12 C20 116.43(14)
C10 C11 C12 123.84(15)
C10 C11 H11 118.1
C12 C11 H11 118.1
C9 C14 C5 124.18(14)
C9 C14 C13 123.41(14)
C5 C14 C13 111.95(13)
C15 C16 C1 116.45(13)
C15 C16 C21 116.75(13)
C1 C16 C21 126.12(13)
C11 C10 C9 119.67(14)
C11 C10 H10 120.2
C9 C10 H10 120.2
C5 C6 C7 117.07(15)
C5 C6 C19 126.84(14)
C7 C6 C19 115.83(14)
C12 C13 C14 118.56(13)
C12 C13 C15 135.27(13)
C14 C13 C15 105.53(13)
C8 C7 C6 124.29(15)
C8 C7 H7 117.9
C6 C7 H7 117.9
C1 C2 C3 119.64(13)
C1 C2 C17 127.31(14)
C3 C2 C17 113.02(14)

loop_
_geom_bond_atom_site_label_1
_geom_bond_atom_site_label_2
_geom_bond_distance
S1 F2 1.5776(14)
S1 F1 1.5786(13)
S1 F3 1.5789(14)
S1 F4 1.5857(14)
S1 F5 1.5965(13)
S1 C1 1.8473(16)
F6 C17 1.331(2)
F8 C17 1.346(2)
F7 C17 1.345(2)
C1 C2 1.418(2)
C1 C16 1.424(2)
C5 C6 1.396(2)
C5 C14 1.422(2)
C5 C4 1.489(2)
C18 C3 1.515(2)
C18 H18A 0.9800
C18 H18B 0.9800
C18 H18C 0.9800
C21 C16 1.517(2)
C21 H21A 0.9800
C21 H21B 0.9800
C21 H21C 0.9800
C15 C16 1.402(2)
C15 C4 1.425(2)
C15 C13 1.4833(19)
C17 C2 1.540(2)
C8 C7 1.365(3)
C8 C9 1.415(2)
C8 H8 0.9500
C3 C4 1.398(2)
C3 C2 1.420(2)
C9 C14 1.402(2)
C9 C10 1.414(2)
C20 C12 1.505(2)
C20 H20A 0.9800
C20 H20B 0.9800
C20 H20C 0.9800
C19 C6 1.506(2)
C19 H19A 0.9800
C19 H19B 0.9800
C19 H19C 0.9800
C12 C13 1.389(2)
C12 C11 1.430(2)
C11 C10 1.367(2)
C11 H11 0.9500
C14 C13 1.422(2)
C10 H10 0.9500
C6 C7 1.431(2)
C7 H7 0.9500
